data_4503620
loop_
_publ_author_name
'Soares-Santos, Paula C. R.'
'Cunha-Silva, Lu\'is'
'Paz, Filipe A. Almeida'
'Ferreira, Rute A. S\'a'
'Rocha, Jo\~ao'
'Trindade, Tito'
'Carlos, Lu\'is D.'
'Nogueira, Helena I. S.'

_publ_section_title
;
 Photoluminescent 3D Lanthanide&#x2212;Organic Frameworks with
 2,5-Pyridinedicarboxylic and 1,4-Phenylenediacetic Acids
;
_journal_issue 7
_journal_name_full 'Crystal Growth &amp; Design'
_journal_page_first 2505
_journal_paper_doi 10.1021/cg800153a
_journal_volume 8
_journal_year 2008
_chemical_formula_moiety 'C12 H9 Eu0.20 N O7 Tb0.80'
_chemical_formula_sum 'C12 H9 Eu0.2 N O7 Tb0.8'
_chemical_formula_weight 436.73
_chemical_name_systematic
; 
 ? 
;
_space_group_IT_number 14
_symmetry_cell_setting monoclinic
_symmetry_space_group_name_Hall '-P 2ybc'
_symmetry_space_group_name_H-M 'P 1 21/c 1'
_atom_sites_solution_hydrogens geom
_atom_sites_solution_primary direct
_atom_sites_solution_secondary difmap
_audit_creation_date '13 October 2007'
_audit_creation_method 'SHELXL-97, manual editing plus enCIFer'
_cell_angle_alpha 90.00
_cell_angle_beta 102.739(3)
_cell_angle_gamma 90.00
_cell_formula_units_Z 4
_cell_length_a 9.1431(6)
_cell_length_b 15.4335(10)
_cell_length_c 8.5173(6)
_cell_measurement_reflns_used 9855
_cell_measurement_temperature 150(2)
_cell_measurement_theta_max 33.11
_cell_measurement_theta_min 2.28
_cell_volume 1172.29(14)
_computing_cell_refinement 'APEX2 (Bruker, 2006)'
_computing_data_collection 'APEX2 (Bruker, 2006)'
_computing_data_reduction 'SAINT+ (Bruker, 1997-2005)'
_computing_molecular_graphics 'DIAMOND (Brandenburg, 2006)'
_computing_publication_material 'SHELXTL v.6.14 (Sheldrick, 2002)'
_computing_structure_refinement 'SHELXTL v.6.14 (Sheldrick, 2002)'
_computing_structure_solution 'SHELXTL v.6.14 (Sheldrick, 2002)'
_diffrn_ambient_temperature 150(2)
_diffrn_measured_fraction_theta_full 0.983
_diffrn_measured_fraction_theta_max 0.983
_diffrn_measurement_device_type 'Bruker X8 Kappa CCD APEX II'
_diffrn_measurement_method 'Thin-slice \w and \f scans'
_diffrn_radiation_monochromator graphite
_diffrn_radiation_source 'fine-focus sealed tube'
_diffrn_radiation_type MoK\a
_diffrn_radiation_wavelength 0.71073
_diffrn_reflns_av_R_equivalents 0.0270
_diffrn_reflns_av_sigmaI/netI 0.0175
_diffrn_reflns_limit_h_max 12
_diffrn_reflns_limit_h_min -12
_diffrn_reflns_limit_k_max 21
_diffrn_reflns_limit_k_min -19
_diffrn_reflns_limit_l_max 11
_diffrn_reflns_limit_l_min -10
_diffrn_reflns_number 22642
_diffrn_reflns_theta_full 29.12
_diffrn_reflns_theta_max 29.12
_diffrn_reflns_theta_min 3.60
_exptl_absorpt_coefficient_mu 5.934
_exptl_absorpt_correction_T_max 0.8905
_exptl_absorpt_correction_T_min 0.3076
_exptl_absorpt_correction_type multi-scan
_exptl_absorpt_process_details
;
SADABS (Sheldrick, 1997) 
;
_exptl_crystal_colour colourless
_exptl_crystal_density_diffrn 2.474
_exptl_crystal_density_method 'not measured'
_exptl_crystal_description plate
_exptl_crystal_F_000 834
_exptl_crystal_size_max 0.26
_exptl_crystal_size_mid 0.10
_exptl_crystal_size_min 0.02
_refine_diff_density_max 0.594
_refine_diff_density_min -0.416
_refine_diff_density_rms 0.091
_refine_ls_extinction_method none
_refine_ls_goodness_of_fit_ref 1.063
_refine_ls_hydrogen_treatment mixed
_refine_ls_matrix_type full
_refine_ls_number_parameters 196
_refine_ls_number_reflns 3095
_refine_ls_number_restraints 3
_refine_ls_restrained_S_all 1.063
_refine_ls_R_factor_all 0.0151
_refine_ls_R_factor_gt 0.0136
_refine_ls_shift/su_max 0.001
_refine_ls_shift/su_mean 0.000
_refine_ls_structure_factor_coef Fsqd
_refine_ls_weighting_details 'calc w=1/[\s^2^(Fo^2^)+(0.0116P)^2^+1.1980P] where P=(Fo^2^+2Fc^2^)/3'
_refine_ls_weighting_scheme calc
_refine_ls_wR_factor_gt 0.0316
_refine_ls_wR_factor_ref 0.0323
_reflns_number_gt 2911
_reflns_number_total 3095
_reflns_threshold_expression I>2\s(I)
_cod_data_source_file cg800153a.2.cif
_cod_data_source_block 4
_cod_depositor_comments
;
The following automatic conversions were performed:

'_symmetry_cell_setting' value 'Monoclinic' changed to 'monoclinic'
according to /home/saulius/struct/CIF-dictionaries/cif_core.dic
dictionary named 'cif_core.dic' version 2.4.1 from 2010-06-29.

Automatic conversion script
Id: cif_fix_values 1715 2011-07-08 13:25:40Z adriana 
;
_cod_original_sg_symbol_H-M 'P 21/c'
_cod_original_formula_sum 'C12 H9 Eu0.20 N O7 Tb0.80'
_cod_database_code 4503620

loop_
_symmetry_equiv_pos_as_xyz
'x, y, z'
'-x, y+1/2, -z+1/2'
'-x, -y, -z'
'x, -y-1/2, z-1/2'

loop_
_atom_site_label
_atom_site_type_symbol
_atom_site_fract_x
_atom_site_fract_y
_atom_site_fract_z
_atom_site_U_iso_or_equiv
_atom_site_adp_type
_atom_site_occupancy
_atom_site_symmetry_multiplicity
_atom_site_calc_flag
_atom_site_refinement_flags
Tb1 Tb 0.395196(9) 0.112679(5) -0.010038(10) 0.00744(3) Uani 0.80 1 d P
Eu1 Eu 0.395196(9) 0.112679(5) -0.010038(10) 0.00744(3) Uani 0.20 1 d P
O1 O 0.51892(17) 0.12297(9) 0.28560(18) 0.0173(3) Uani 1 1 d .
N1 N 0.11663(17) 0.12247(9) -0.1824(2) 0.0103(3) Uani 1 1 d .
C1 C 0.5932(2) 0.05396(12) 0.2923(2) 0.0110(3) Uani 1 1 d .
O2 O 0.59664(14) 0.01385(8) 0.16293(16) 0.0122(3) Uani 1 1 d .
C2 C 0.6745(2) 0.01753(13) 0.4524(2) 0.0142(4) Uani 1 1 d .
H2A H 0.6323 -0.0388 0.4665 0.017 Uiso 1 1 calc R
H2B H 0.6552 0.0550 0.5370 0.017 Uiso 1 1 calc R
O3 O 0.35099(14) 0.19092(9) -0.25635(17) 0.0150(3) Uani 1 1 d .
C3 C 0.8430(2) 0.00760(12) 0.4741(2) 0.0122(4) Uani 1 1 d .
O4 O 0.22228(14) 0.30094(8) -0.39051(17) 0.0150(3) Uani 1 1 d .
C4 C 0.9180(2) -0.06083(12) 0.5638(2) 0.0150(4) Uani 1 1 d .
H4 H 0.8641 -0.1019 0.6075 0.018 Uiso 1 1 calc R
O5 O -0.25971(14) -0.00607(8) -0.10092(16) 0.0119(3) Uani 1 1 d .
C5 C 0.9273(2) 0.06817(12) 0.4117(2) 0.0146(4) Uani 1 1 d .
H5 H 0.8790 0.1145 0.3522 0.017 Uiso 1 1 calc R
O6 O -0.38080(16) 0.12086(8) -0.1099(2) 0.0187(3) Uani 1 1 d .
C6 C 0.2316(2) 0.23420(11) -0.3074(2) 0.0106(3) Uani 1 1 d .
C7 C 0.0935(2) 0.19840(11) -0.2612(2) 0.0099(3) Uani 1 1 d .
C8 C -0.0442(2) 0.23931(12) -0.2989(2) 0.0128(4) Uani 1 1 d .
H8 H -0.0561 0.2912 -0.3557 0.015 Uiso 1 1 calc R
C9 C -0.1648(2) 0.20127(12) -0.2501(2) 0.0127(4) Uani 1 1 d .
H9 H -0.2568 0.2294 -0.2662 0.015 Uiso 1 1 calc R
C10 C -0.1451(2) 0.12064(11) -0.1771(2) 0.0103(3) Uani 1 1 d .
C11 C -0.0029(2) 0.08300(12) -0.1490(2) 0.0110(3) Uani 1 1 d .
H11 H 0.0092 0.0277 -0.1048 0.013 Uiso 1 1 calc R
C12 C -0.2721(2) 0.07442(12) -0.1245(2) 0.0109(3) Uani 1 1 d .
O1W O 0.50631(17) 0.25538(9) 0.03685(18) 0.0187(3) Uani 1 1 d D
H2W H 0.466(3) 0.2840(13) 0.115(2) 0.028 Uiso 1 1 d D
H1W H 0.520(3) 0.2942(12) -0.043(2) 0.028 Uiso 1 1 d D

loop_
_atom_site_aniso_label
_atom_site_aniso_U_11
_atom_site_aniso_U_22
_atom_site_aniso_U_33
_atom_site_aniso_U_23
_atom_site_aniso_U_13
_atom_site_aniso_U_12
Tb1 0.00682(5) 0.00719(5) 0.00883(5) 0.00056(3) 0.00285(4) 0.00058(3)
Eu1 0.00682(5) 0.00719(5) 0.00883(5) 0.00056(3) 0.00285(4) 0.00058(3)
O1 0.0210(7) 0.0157(7) 0.0137(8) -0.0020(5) 0.0004(6) 0.0080(5)
N1 0.0101(7) 0.0103(7) 0.0110(8) 0.0017(6) 0.0031(6) -0.0002(5)
C1 0.0086(8) 0.0124(8) 0.0122(9) -0.0008(7) 0.0026(7) -0.0016(6)
O2 0.0123(6) 0.0147(6) 0.0092(7) -0.0029(5) 0.0014(5) 0.0020(5)
C2 0.0119(8) 0.0201(9) 0.0109(10) 0.0015(7) 0.0027(7) 0.0015(7)
O3 0.0093(6) 0.0190(7) 0.0166(7) 0.0080(5) 0.0023(5) 0.0007(5)
C3 0.0116(8) 0.0147(9) 0.0096(9) -0.0016(7) 0.0008(7) 0.0021(7)
O4 0.0113(6) 0.0132(6) 0.0207(8) 0.0074(5) 0.0041(6) -0.0010(5)
C4 0.0152(9) 0.0154(9) 0.0138(10) 0.0019(7) 0.0017(8) -0.0004(7)
O5 0.0107(6) 0.0107(6) 0.0149(7) 0.0016(5) 0.0045(5) -0.0010(5)
C5 0.0140(9) 0.0139(9) 0.0145(10) 0.0030(7) 0.0005(7) 0.0023(7)
O6 0.0139(7) 0.0134(7) 0.0321(9) 0.0057(6) 0.0125(7) 0.0038(5)
C6 0.0096(8) 0.0121(8) 0.0102(9) 0.0000(7) 0.0021(7) -0.0021(6)
C7 0.0094(8) 0.0109(8) 0.0089(9) 0.0003(6) 0.0010(7) -0.0015(6)
C8 0.0126(8) 0.0106(8) 0.0154(10) 0.0027(7) 0.0033(7) 0.0006(7)
C9 0.0089(8) 0.0129(8) 0.0160(10) 0.0011(7) 0.0021(7) 0.0012(7)
C10 0.0093(8) 0.0110(8) 0.0112(9) -0.0008(6) 0.0030(7) -0.0021(6)
C11 0.0118(8) 0.0112(8) 0.0100(9) 0.0019(7) 0.0027(7) -0.0010(7)
C12 0.0093(8) 0.0129(8) 0.0107(9) 0.0001(7) 0.0026(7) -0.0011(7)
O1W 0.0271(8) 0.0152(7) 0.0170(8) -0.0041(6) 0.0119(6) -0.0066(6)

loop_
_atom_type_symbol
_atom_type_description
_atom_type_scat_dispersion_real
_atom_type_scat_dispersion_imag
_atom_type_scat_source
C C 0.0033 0.0016 'International Tables Vol C Tables 4.2.6.8 and 6.1.1.4'
H H 0.0000 0.0000 'International Tables Vol C Tables 4.2.6.8 and 6.1.1.4'
N N 0.0061 0.0033 'International Tables Vol C Tables 4.2.6.8 and 6.1.1.4'
O O 0.0106 0.0060 'International Tables Vol C Tables 4.2.6.8 and 6.1.1.4'
Tb Tb -0.1723 4.1537 'International Tables Vol C Tables 4.2.6.8 and 6.1.1.4'
Eu Eu -0.1578 3.6682 'International Tables Vol C Tables 4.2.6.8 and 6.1.1.4'

loop_
_geom_angle_atom_site_label_1
_geom_angle_atom_site_label_2
_geom_angle_atom_site_label_3
_geom_angle
_geom_angle_site_symmetry_1
_geom_angle_site_symmetry_3
O2 Tb1 O3 87.32(5) 3_655 .
O2 Tb1 O5 74.28(4) 3_655 3
O3 Tb1 O5 134.46(5) . 3
O2 Tb1 O6 73.31(5) 3_655 1_655
O3 Tb1 O6 69.57(5) . 1_655
O5 Tb1 O6 137.84(4) 3 1_655
O2 Tb1 O1W 141.38(4) 3_655 .
O3 Tb1 O1W 70.55(5) . .
O5 Tb1 O1W 143.17(5) 3 .
O6 Tb1 O1W 69.46(5) 1_655 .
O2 Tb1 O4 141.34(4) 3_655 4_566
O3 Tb1 O4 95.19(5) . 4_566
O5 Tb1 O4 76.77(4) 3 4_566
O6 Tb1 O4 143.19(4) 1_655 4_566
O1W Tb1 O4 73.90(5) . 4_566
O2 Tb1 O1 122.72(4) 3_655 .
O3 Tb1 O1 143.04(5) . .
O5 Tb1 O1 78.78(5) 3 .
O6 Tb1 O1 96.95(5) 1_655 .
O1W Tb1 O1 72.50(5) . .
O4 Tb1 O1 74.95(5) 4_566 .
O2 Tb1 O2 73.79(5) 3_655 .
O3 Tb1 O2 139.76(4) . .
O5 Tb1 O2 74.54(4) 3 .
O6 Tb1 O2 71.05(4) 1_655 .
O1W Tb1 O2 102.84(5) . .
O4 Tb1 O2 121.80(4) 4_566 .
O1 Tb1 O2 50.49(4) . .
O2 Tb1 N1 83.38(5) 3_655 .
O3 Tb1 N1 61.72(4) . .
O5 Tb1 N1 74.82(5) 3 .
O6 Tb1 N1 126.50(5) 1_655 .
O1W Tb1 N1 110.90(5) . .
O4 Tb1 N1 64.55(5) 4_566 .
O1 Tb1 N1 135.48(5) . .
O2 Tb1 N1 145.70(4) . .
O2 Tb1 Eu1 38.89(3) 3_655 3_655
O3 Tb1 Eu1 118.12(3) . 3_655
O5 Tb1 Eu1 70.39(3) 3 3_655
O6 Tb1 Eu1 67.46(3) 1_655 3_655
O1W Tb1 Eu1 127.65(4) . 3_655
O4 Tb1 Eu1 144.08(3) 4_566 3_655
O1 Tb1 Eu1 84.61(3) . 3_655
O2 Tb1 Eu1 34.90(3) . 3_655
N1 Tb1 Eu1 118.13(3) . 3_655
O2 Tb1 Tb1 38.89(3) 3_655 3_655
O3 Tb1 Tb1 118.12(3) . 3_655
O5 Tb1 Tb1 70.39(3) 3 3_655
O6 Tb1 Tb1 67.46(3) 1_655 3_655
O1W Tb1 Tb1 127.65(4) . 3_655
O4 Tb1 Tb1 144.08(3) 4_566 3_655
O1 Tb1 Tb1 84.61(3) . 3_655
O2 Tb1 Tb1 34.90(3) . 3_655
N1 Tb1 Tb1 118.13(3) . 3_655
Eu1 Tb1 Tb1 0.000(3) 3_655 3_655
C1 O1 Tb1 96.35(11) . .
C11 N1 C7 117.28(16) . .
C11 N1 Tb1 126.02(12) . .
C7 N1 Tb1 110.64(11) . .
O1 C1 O2 119.31(18) . .
O1 C1 C2 120.63(17) . .
O2 C1 C2 120.04(16) . .
C1 O2 Eu1 153.21(12) . 3_655
C1 O2 Tb1 153.21(12) . 3_655
C1 O2 Tb1 93.22(11) . .
Eu1 O2 Tb1 106.21(5) 3_655 .
Tb1 O2 Tb1 106.21(5) 3_655 .
C1 C2 C3 115.58(15) . .
C1 C2 H2A 108.4 . .
C3 C2 H2A 108.4 . .
C1 C2 H2B 108.4 . .
C3 C2 H2B 108.4 . .
H2A C2 H2B 107.4 . .
C6 O3 Tb1 122.34(11) . .
C5 C3 C4 118.19(17) . .
C5 C3 C2 121.24(17) . .
C4 C3 C2 120.51(17) . .
C6 O4 Eu1 135.82(12) . 4_565
C6 O4 Tb1 135.82(12) . 4_565
C5 C4 C3 120.47(17) 3_756 .
C5 C4 H4 119.8 3_756 .
C3 C4 H4 119.8 . .
C12 O5 Eu1 135.20(11) . 3
C12 O5 Tb1 135.20(11) . 3
C4 C5 C3 121.33(18) 3_756 .
C4 C5 H5 119.3 3_756 .
C3 C5 H5 119.3 . .
C12 O6 Eu1 139.99(12) . 1_455
C12 O6 Tb1 139.99(12) . 1_455
O4 C6 O3 125.23(16) . .
O4 C6 C7 119.74(16) . .
O3 C6 C7 115.03(15) . .
N1 C7 C8 123.30(16) . .
N1 C7 C6 113.68(15) . .
C8 C7 C6 123.02(16) . .
C7 C8 C9 118.65(17) . .
C7 C8 H8 120.7 . .
C9 C8 H8 120.7 . .
C10 C9 C8 118.73(17) . .
C10 C9 H9 120.6 . .
C8 C9 H9 120.6 . .
C9 C10 C11 118.35(16) . .
C9 C10 C12 121.63(16) . .
C11 C10 C12 120.00(16) . .
N1 C11 C10 123.28(17) . .
N1 C11 H11 118.4 . .
C10 C11 H11 118.4 . .
O6 C12 O5 126.43(16) . .
O6 C12 C10 115.91(16) . .
O5 C12 C10 117.66(15) . .
Tb1 O1W H2W 109.0(14) . .
Tb1 O1W H1W 125.4(15) . .
H2W O1W H1W 110.5(13) . .

loop_
_geom_bond_atom_site_label_1
_geom_bond_atom_site_label_2
_geom_bond_distance
_geom_bond_site_symmetry_2
Tb1 O2 2.3575(13) 3_655
Tb1 O3 2.3767(13) .
Tb1 O5 2.3772(12) 3
Tb1 O6 2.3882(13) 1_655
Tb1 O1W 2.4214(13) .
Tb1 O4 2.4542(12) 4_566
Tb1 O1 2.5277(15) .
Tb1 O2 2.5870(13) .
Tb1 N1 2.6489(16) .
Tb1 Eu1 3.9566(3) 3_655
Tb1 Tb1 3.9566(3) 3_655
O1 C1 1.258(2) .
N1 C11 1.336(2) .
N1 C7 1.344(2) .
C1 O2 1.270(2) .
C1 C2 1.510(3) .
O2 Eu1 2.3575(13) 3_655
O2 Tb1 2.3575(13) 3_655
C2 C3 1.518(3) .
C2 H2A 0.9700 .
C2 H2B 0.9700 .
O3 C6 1.271(2) .
C3 C5 1.390(3) .
C3 C4 1.392(3) .
O4 C6 1.242(2) .
O4 Eu1 2.4542(12) 4_565
O4 Tb1 2.4542(12) 4_565
C4 C5 1.388(3) 3_756
C4 H4 0.9300 .
O5 C12 1.260(2) .
O5 Eu1 2.3772(12) 3
O5 Tb1 2.3772(12) 3
C5 C4 1.388(3) 3_756
C5 H5 0.9300 .
O6 C12 1.253(2) .
O6 Eu1 2.3882(13) 1_455
O6 Tb1 2.3882(13) 1_455
C6 C7 1.508(2) .
C7 C8 1.382(2) .
C8 C9 1.390(2) .
C8 H8 0.9300 .
C9 C10 1.385(3) .
C9 H9 0.9300 .
C10 C11 1.395(3) .
C10 C12 1.513(2) .
C11 H11 0.9300 .
O1W H2W 0.94(2) .
O1W H1W 0.94(2) .

loop_
_geom_hbond_atom_site_label_D
_geom_hbond_atom_site_label_H
_geom_hbond_atom_site_label_A
_geom_hbond_distance_DH
_geom_hbond_distance_HA
_geom_hbond_distance_DA
_geom_hbond_angle_DHA
_geom_hbond_site_symmetry_A
O1W H1W O1 0.94(2) 1.937(10) 2.868(2) 172(2) 4_565
O1W H2W O3 0.94(2) 1.721(11) 2.6286(19) 162(2) 4_566

loop_
_geom_torsion_atom_site_label_1
_geom_torsion_atom_site_label_2
_geom_torsion_atom_site_label_3
_geom_torsion_atom_site_label_4
_geom_torsion
_geom_torsion_site_symmetry_1
_geom_torsion_site_symmetry_4
O2 Tb1 O1 C1 11.72(13) 3_655 .
O3 Tb1 O1 C1 -127.87(11) . .
O5 Tb1 O1 C1 74.60(11) 3 .
O6 Tb1 O1 C1 -62.89(11) 1_655 .
O1W Tb1 O1 C1 -128.74(12) . .
O4 Tb1 O1 C1 153.75(12) 4_566 .
O2 Tb1 O1 C1 -4.53(10) . .
N1 Tb1 O1 C1 128.98(11) . .
Eu1 Tb1 O1 C1 3.57(10) 3_655 .
Tb1 Tb1 O1 C1 3.57(10) 3_655 .
O2 Tb1 N1 C11 85.34(15) 3_655 .
O3 Tb1 N1 C11 175.86(16) . .
O5 Tb1 N1 C11 9.89(14) 3 .
O6 Tb1 N1 C11 148.89(14) 1_655 .
O1W Tb1 N1 C11 -131.75(14) . .
O4 Tb1 N1 C11 -72.44(14) 4_566 .
O1 Tb1 N1 C11 -45.82(17) . .
O2 Tb1 N1 C11 37.31(18) . .
Eu1 Tb1 N1 C11 67.24(15) 3_655 .
Tb1 Tb1 N1 C11 67.24(15) 3_655 .
O2 Tb1 N1 C7 -123.10(12) 3_655 .
O3 Tb1 N1 C7 -32.59(11) . .
O5 Tb1 N1 C7 161.44(13) 3 .
O6 Tb1 N1 C7 -59.55(13) 1_655 .
O1W Tb1 N1 C7 19.80(13) . .
O4 Tb1 N1 C7 79.11(12) 4_566 .
O1 Tb1 N1 C7 105.73(12) . .
O2 Tb1 N1 C7 -171.14(10) . .
Eu1 Tb1 N1 C7 -141.20(10) 3_655 .
Tb1 Tb1 N1 C7 -141.20(10) 3_655 .
Tb1 O1 C1 O2 8.18(18) . .
Tb1 O1 C1 C2 -170.20(14) . .
O1 C1 O2 Eu1 -145.0(2) . 3_655
C2 C1 O2 Eu1 33.4(3) . 3_655
O1 C1 O2 Tb1 -145.0(2) . 3_655
C2 C1 O2 Tb1 33.4(3) . 3_655
O1 C1 O2 Tb1 -7.96(17) . .
C2 C1 O2 Tb1 170.44(14) . .
O2 Tb1 O2 C1 -161.34(13) 3_655 .
O3 Tb1 O2 C1 133.42(10) . .
O5 Tb1 O2 C1 -83.61(10) 3 .
O6 Tb1 O2 C1 121.15(11) 1_655 .
O1W Tb1 O2 C1 58.46(11) . .
O4 Tb1 O2 C1 -20.40(12) 4_566 .
O1 Tb1 O2 C1 4.47(10) . .
N1 Tb1 O2 C1 -111.07(11) . .
Eu1 Tb1 O2 C1 -161.34(13) 3_655 .
Tb1 Tb1 O2 C1 -161.34(13) 3_655 .
O2 Tb1 O2 Eu1 0.0 3_655 3_655
O3 Tb1 O2 Eu1 -65.23(8) . 3_655
O5 Tb1 O2 Eu1 77.74(5) 3 3_655
O6 Tb1 O2 Eu1 -77.51(5) 1_655 3_655
O1W Tb1 O2 Eu1 -140.20(5) . 3_655
O4 Tb1 O2 Eu1 140.95(5) 4_566 3_655
O1 Tb1 O2 Eu1 165.81(8) . 3_655
N1 Tb1 O2 Eu1 50.28(9) . 3_655
Tb1 Tb1 O2 Eu1 0.0 3_655 3_655
O2 Tb1 O2 Tb1 0.0 3_655 3_655
O3 Tb1 O2 Tb1 -65.23(8) . 3_655
O5 Tb1 O2 Tb1 77.74(5) 3 3_655
O6 Tb1 O2 Tb1 -77.51(5) 1_655 3_655
O1W Tb1 O2 Tb1 -140.20(5) . 3_655
O4 Tb1 O2 Tb1 140.95(5) 4_566 3_655
O1 Tb1 O2 Tb1 165.81(8) . 3_655
N1 Tb1 O2 Tb1 50.28(9) . 3_655
Eu1 Tb1 O2 Tb1 0.0 3_655 3_655
O1 C1 C2 C3 -120.55(19) . .
O2 C1 C2 C3 61.1(2) . .
O2 Tb1 O3 C6 118.33(14) 3_655 .
O5 Tb1 O3 C6 53.55(16) 3 .
O6 Tb1 O3 C6 -168.49(15) 1_655 .
O1W Tb1 O3 C6 -93.89(14) . .
O4 Tb1 O3 C6 -22.99(14) 4_566 .
O1 Tb1 O3 C6 -94.76(15) . .
O2 Tb1 O3 C6 179.12(12) . .
N1 Tb1 O3 C6 34.40(13) . .
Eu1 Tb1 O3 C6 143.04(13) 3_655 .
Tb1 Tb1 O3 C6 143.04(13) 3_655 .
C1 C2 C3 C5 37.0(3) . .
C1 C2 C3 C4 -145.86(18) . .
C5 C3 C4 C5 -0.5(3) . 3_756
C2 C3 C4 C5 -177.72(18) . 3_756
C4 C3 C5 C4 0.5(3) . 3_756
C2 C3 C5 C4 177.71(18) . 3_756
Eu1 O4 C6 O3 1.7(3) 4_565 .
Tb1 O4 C6 O3 1.7(3) 4_565 .
Eu1 O4 C6 C7 -177.72(12) 4_565 .
Tb1 O4 C6 C7 -177.72(12) 4_565 .
Tb1 O3 C6 O4 149.18(15) . .
Tb1 O3 C6 C7 -31.4(2) . .
C11 N1 C7 C8 4.4(3) . .
Tb1 N1 C7 C8 -149.94(15) . .
C11 N1 C7 C6 -174.63(16) . .
Tb1 N1 C7 C6 31.06(18) . .
O4 C6 C7 N1 175.00(17) . .
O3 C6 C7 N1 -4.5(2) . .
O4 C6 C7 C8 -4.0(3) . .
O3 C6 C7 C8 176.51(18) . .
N1 C7 C8 C9 1.4(3) . .
C6 C7 C8 C9 -179.66(17) . .
C7 C8 C9 C10 -5.1(3) . .
C8 C9 C10 C11 3.0(3) . .
C8 C9 C10 C12 -178.53(17) . .
C7 N1 C11 C10 -6.7(3) . .
Tb1 N1 C11 C10 143.23(15) . .
C9 C10 C11 N1 3.1(3) . .
C12 C10 C11 N1 -175.45(17) . .
Eu1 O6 C12 O5 9.9(4) 1_455 .
Tb1 O6 C12 O5 9.9(4) 1_455 .
Eu1 O6 C12 C10 -170.68(14) 1_455 .
Tb1 O6 C12 C10 -170.68(14) 1_455 .
Eu1 O5 C12 O6 -9.7(3) 3 .
Tb1 O5 C12 O6 -9.7(3) 3 .
Eu1 O5 C12 C10 170.85(12) 3 .
Tb1 O5 C12 C10 170.85(12) 3 .
C9 C10 C12 O6 -18.6(3) . .
C11 C10 C12 O6 159.87(18) . .
C9 C10 C12 O5 160.90(18) . .
C11 C10 C12 O5 -20.6(3) . .
